data_7111092
loop_
_publ_author_name
'Schollhammer, Philippe'
'Cabon, Nolwenn'
'P\'etillon, Fran\,cois Y.'
'Talarmin, Jean'
'Muir, Kenneth W.'

_publ_section_title
;
 Hydride transfer reactions in dimolybdenum compounds: a simple route to
 the novel \m-\h1&#x2236;\h1-tetrahydroboride complex
 [Mo2Cp2(\m-SMe)3(\m-BH4)]
;
_journal_issue 21
_journal_name_full 'Chemical Communications'
_journal_page_first 2137
_journal_paper_doi 10.1039/b006457m
_journal_year 2000
_chemical_formula_moiety 'C13 H23 B1 Mo2 S3'
_chemical_formula_sum 'C13 H23 B Mo2 S3'
_chemical_formula_weight 478.18
_chemical_name_systematic
;
 ?
;
_space_group_IT_number 14
_symmetry_cell_setting monoclinic
_symmetry_space_group_name_Hall '-P 2yn'
_symmetry_space_group_name_H-M 'P 1 21/n 1'
_atom_sites_solution_hydrogens geom
_atom_sites_solution_primary direct
_atom_sites_solution_secondary difmap
_audit_creation_method SHELXL-97
_cell_angle_alpha 90.00
_cell_angle_beta 100.774(10)
_cell_angle_gamma 90.00
_cell_formula_units_Z 4
_cell_length_a 11.7445(13)
_cell_length_b 10.4279(7)
_cell_length_c 14.1960(17)
_cell_measurement_reflns_used 25
_cell_measurement_temperature 293(2)
_cell_measurement_theta_max 21
_cell_measurement_theta_min 15.4
_cell_volume 1707.9(3)
_computing_cell_refinement 'CAD4 Express (Enraf Nonius, 1994)'
_computing_data_collection 'CAD4 Express (Enraf Nonius, 1994)'
_computing_data_reduction 'XCAD4 (Harms & Wocadlo, 1995)'
_computing_molecular_graphics 'Ortep-3 for Windows (Farrugia, 1997)'
_computing_publication_material 'WinGX publication routines (Farrugia, 1999)'
_computing_structure_refinement 'SHELXL-97 (Sheldrick, 1997)'
_computing_structure_solution 'SHELXS-97 (Sheldrick, 1990)'
_diffrn_ambient_temperature 293(2)
_diffrn_measured_fraction_theta_full 0.998
_diffrn_measured_fraction_theta_max 0.998
_diffrn_measurement_device_type 'Enraf Nonius CAD4'
_diffrn_measurement_method 'non-profiled omega scans'
_diffrn_radiation_monochromator graphite
_diffrn_radiation_source 'fine-focus sealed tube'
_diffrn_radiation_type MoK\a
_diffrn_radiation_wavelength 0.71073
_diffrn_reflns_av_R_equivalents 0.0113
_diffrn_reflns_av_sigmaI/netI 0.0229
_diffrn_reflns_limit_h_max 1
_diffrn_reflns_limit_h_min -14
_diffrn_reflns_limit_k_max 1
_diffrn_reflns_limit_k_min -12
_diffrn_reflns_limit_l_max 17
_diffrn_reflns_limit_l_min -17
_diffrn_reflns_number 8632
_diffrn_reflns_theta_full 26.02
_diffrn_reflns_theta_max 26.02
_diffrn_reflns_theta_min 2.63
_diffrn_standards_decay_% 0
_diffrn_standards_interval_time 120
_diffrn_standards_number 3
_exptl_absorpt_coefficient_mu 1.819
_exptl_absorpt_correction_T_max 0.9999
_exptl_absorpt_correction_T_min 0.8444
_exptl_absorpt_correction_type psi-scan
_exptl_absorpt_process_details
;
North A.C.T., Phillips D.C. & Mathews F.S. (1968) Acta. Cryst. A24, 351
Number of psi-scan sets used was   7
Theta correction was applied.
Averaged transmission function was used.
No Fourier smoothing was applied.
;
_exptl_crystal_colour red
_exptl_crystal_density_diffrn 1.860
_exptl_crystal_density_method 'not measured'
_exptl_crystal_description block
_exptl_crystal_F_000 952
_exptl_crystal_size_max 0.35
_exptl_crystal_size_mid 0.28
_exptl_crystal_size_min 0.15
_refine_diff_density_max 0.379
_refine_diff_density_min -0.382
_refine_diff_density_rms 0.084
_refine_ls_extinction_method none
_refine_ls_goodness_of_fit_ref 1.084
_refine_ls_hydrogen_treatment mixed
_refine_ls_matrix_type full
_refine_ls_number_parameters 206
_refine_ls_number_reflns 3366
_refine_ls_number_restraints 10
_refine_ls_restrained_S_all 1.083
_refine_ls_R_factor_all 0.0585
_refine_ls_R_factor_gt 0.0274
_refine_ls_shift/su_max 0.001
_refine_ls_shift/su_mean 0.000
_refine_ls_structure_factor_coef Fsqd
_refine_ls_weighting_details 'calc w=1/[\s^2^(Fo^2^)+(0.0235P)^2^+2.5813P] where P=(Fo^2^+2Fc^2^)/3'
_refine_ls_weighting_scheme calc
_refine_ls_wR_factor_gt 0.0585
_refine_ls_wR_factor_ref 0.0704
_reflns_number_gt 2373
_reflns_number_total 3366
_reflns_threshold_expression >2sigma(I)
_cod_data_source_file b006457msup1.cif
_cod_data_source_block km2199
_cod_original_sg_symbol_H-M 'P 21/n'
_cod_database_code 7111092
_exptl_absorpt_factor_mur 0.000
_exptl_absorpt_correction_t_ave 0.9332
_exptl_absorpt_rmerge_before 0.0256
_exptl_absorpt_rmerge_after 0.0120
_exptl_absorpt_theta_corr_max 1.0000
_exptl_absorpt_theta_corr_min 0.9994

loop_
_symmetry_equiv_pos_as_xyz
'x, y, z'
'-x+1/2, y+1/2, -z+1/2'
'-x, -y, -z'
'x-1/2, -y-1/2, z-1/2'

loop_
_atom_site_label
_atom_site_type_symbol
_atom_site_fract_x
_atom_site_fract_y
_atom_site_fract_z
_atom_site_U_iso_or_equiv
_atom_site_adp_type
_atom_site_occupancy
_atom_site_symmetry_multiplicity
_atom_site_calc_flag
_atom_site_refinement_flags
_atom_site_disorder_assembly
_atom_site_disorder_group
Mo1 Mo 0.69172(3) 0.74453(3) 0.08476(2) 0.03266(10) Uani 1 1 d D . .
Mo2 Mo 0.79140(2) 0.74969(3) -0.06820(2) 0.03048(10) Uani 1 1 d D A .
S1 S 0.81001(10) 0.92543(11) 0.04836(8) 0.0430(3) Uani 0.9441(18) 1 d PD A 1
S2 S 0.88314(10) 0.65634(12) 0.08381(8) 0.0451(3) Uani 0.9441(18) 1 d PD A 1
S3 S 0.65847(11) 0.57872(12) -0.03962(8) 0.0473(3) Uani 0.9441(18) 1 d PD A 1
C1 C 0.7306(5) 1.0699(5) 0.0053(4) 0.0705(16) Uani 0.9441(18) 1 d P A 1
H1A H 0.7401 1.1326 0.0557 0.106 Uiso 0.9441(18) 1 calc PR A 1
H1B H 0.6499 1.0499 -0.0142 0.106 Uiso 0.9441(18) 1 calc PR A 1
H1C H 0.7600 1.1037 -0.0483 0.106 Uiso 0.9441(18) 1 calc PR A 1
C2 C 1.0036(4) 0.7469(6) 0.1507(4) 0.0730(16) Uani 0.9441(18) 1 d P A 1
H2A H 1.0719 0.7310 0.1244 0.109 Uiso 0.9441(18) 1 calc PR A 1
H2B H 1.0171 0.7208 0.2167 0.109 Uiso 0.9441(18) 1 calc PR A 1
H2C H 0.9856 0.8368 0.1463 0.109 Uiso 0.9441(18) 1 calc PR A 1
C3 C 0.7274(5) 0.4265(5) -0.0005(4) 0.0779(17) Uani 0.9441(18) 1 d P A 1
H3A H 0.7310 0.3741 -0.0554 0.117 Uiso 0.9441(18) 1 calc PR A 1
H3B H 0.6832 0.3833 0.0403 0.117 Uiso 0.9441(18) 1 calc PR A 1
H3C H 0.8045 0.4420 0.0343 0.117 Uiso 0.9441(18) 1 calc PR A 1
B1 B 0.5689(5) 0.8286(7) -0.0822(4) 0.0518(15) Uani 0.9441(18) 1 d PD A 1
H1 H 0.515(5) 0.748(5) -0.110(4) 0.065(16) Uiso 0.9441(18) 1 d P A 1
H2 H 0.587(4) 0.847(4) 0.002(3) 0.062(14) Uiso 0.9441(18) 1 d P A 1
H3 H 0.657(4) 0.839(4) -0.113(3) 0.061(14) Uiso 0.9441(18) 1 d P A 1
H4 H 0.533(4) 0.925(5) -0.102(3) 0.057(14) Uiso 0.9441(18) 1 d P A 1
S1A S 0.6638(10) 0.9203(6) -0.0313(5) 0.047(5) Uiso 0.0559(18) 1 d PD A 2
S2A S 0.8846(5) 0.8345(12) 0.0878(3) 0.048(6) Uiso 0.0559(18) 1 d PD A 2
S3A S 0.8043(10) 0.5651(5) 0.0395(5) 0.040(5) Uiso 0.0559(18) 1 d PD A 2
C1A C 0.7306(5) 1.0699(5) 0.0053(4) 0.0705(16) Uani 0.06 1 d P A 2
C2A C 1.0036(4) 0.7469(6) 0.1507(4) 0.0730(16) Uani 0.06 1 d P A 2
C3A C 0.7274(5) 0.4265(5) -0.0005(4) 0.0779(17) Uani 0.06 1 d P A 2
B1A B 0.565(13) 0.651(2) -0.096(10) 0.09(4) Uiso 0.0559(18) 1 d PD A 2
C11 C 0.7139(5) 0.7796(6) 0.2436(3) 0.0649(15) Uani 1 1 d . A .
H11 H 0.7808 0.8198 0.2755 0.078 Uiso 1 1 calc R . .
C12 C 0.6128(5) 0.8398(5) 0.1994(4) 0.0644(14) Uani 1 1 d . A .
H12 H 0.5991 0.9277 0.1966 0.077 Uiso 1 1 calc R . .
C13 C 0.5355(5) 0.7443(8) 0.1600(4) 0.0772(19) Uani 1 1 d . A .
H13 H 0.4608 0.7580 0.1259 0.093 Uiso 1 1 calc R . .
C14 C 0.5869(7) 0.6267(7) 0.1794(4) 0.0803(19) Uani 1 1 d . A .
H14 H 0.5539 0.5474 0.1609 0.096 Uiso 1 1 calc R . .
C15 C 0.6972(6) 0.6478(6) 0.2317(4) 0.0746(17) Uani 1 1 d . A .
H15 H 0.7511 0.5847 0.2549 0.090 Uiso 1 1 calc R . .
C21 C 0.7987(4) 0.6936(6) -0.2198(3) 0.0567(13) Uani 1 1 d . . .
H21 H 0.7354 0.6529 -0.2571 0.068 Uiso 1 1 calc R A .
C22 C 0.8894(5) 0.6343(5) -0.1601(4) 0.0636(14) Uani 1 1 d . A .
H22 H 0.8981 0.5465 -0.1498 0.076 Uiso 1 1 calc R . .
C23 C 0.9657(4) 0.7292(8) -0.1178(4) 0.079(2) Uani 1 1 d . . .
H23 H 1.0344 0.7159 -0.0744 0.094 Uiso 1 1 calc R A .
C24 C 0.9212(6) 0.8462(6) -0.1517(4) 0.0753(18) Uani 1 1 d . A .
H24 H 0.9546 0.9259 -0.1351 0.090 Uiso 1 1 calc R . .
C25 C 0.8185(5) 0.8243(6) -0.2146(4) 0.0649(15) Uani 1 1 d . A .
H25 H 0.7706 0.8869 -0.2478 0.078 Uiso 1 1 calc R . .

loop_
_atom_site_aniso_label
_atom_site_aniso_U_11
_atom_site_aniso_U_22
_atom_site_aniso_U_33
_atom_site_aniso_U_23
_atom_site_aniso_U_13
_atom_site_aniso_U_12
Mo1 0.03228(17) 0.03773(19) 0.02905(16) 0.00241(16) 0.00853(12) 0.00072(17)
Mo2 0.02641(16) 0.03630(18) 0.02928(16) -0.00023(16) 0.00661(12) 0.00263(16)
S1 0.0501(7) 0.0375(6) 0.0443(6) -0.0047(5) 0.0167(5) -0.0056(5)
S2 0.0384(6) 0.0552(7) 0.0393(6) 0.0042(5) 0.0013(5) 0.0126(6)
S3 0.0515(7) 0.0464(7) 0.0437(6) -0.0052(5) 0.0082(5) -0.0125(6)
C1 0.104(4) 0.039(3) 0.076(4) 0.008(2) 0.036(3) 0.017(3)
C2 0.042(2) 0.113(5) 0.056(3) -0.005(3) -0.011(2) 0.007(3)
C3 0.117(5) 0.040(3) 0.078(4) 0.003(3) 0.022(4) -0.002(3)
B1 0.038(3) 0.080(5) 0.039(3) 0.012(3) 0.011(2) 0.020(3)
C1A 0.104(4) 0.039(3) 0.076(4) 0.008(2) 0.036(3) 0.017(3)
C2A 0.042(2) 0.113(5) 0.056(3) -0.005(3) -0.011(2) 0.007(3)
C3A 0.117(5) 0.040(3) 0.078(4) 0.003(3) 0.022(4) -0.002(3)
C11 0.070(3) 0.091(4) 0.032(2) 0.003(2) 0.006(2) -0.015(3)
C12 0.089(4) 0.061(3) 0.055(3) -0.002(3) 0.044(3) 0.008(3)
C13 0.049(3) 0.135(6) 0.053(3) 0.020(4) 0.025(2) 0.002(4)
C14 0.115(5) 0.077(4) 0.063(4) -0.009(3) 0.052(4) -0.036(4)
C15 0.099(5) 0.081(4) 0.053(3) 0.035(3) 0.039(3) 0.032(4)
C21 0.054(3) 0.082(4) 0.035(2) -0.014(2) 0.010(2) -0.001(3)
C22 0.074(4) 0.061(3) 0.064(3) 0.001(3) 0.036(3) 0.023(3)
C23 0.029(2) 0.163(7) 0.048(3) 0.010(4) 0.016(2) 0.012(4)
C24 0.087(4) 0.081(4) 0.074(4) -0.026(3) 0.058(4) -0.034(4)
C25 0.075(4) 0.078(4) 0.051(3) 0.020(3) 0.036(3) 0.025(3)

loop_
_atom_type_symbol
_atom_type_description
_atom_type_scat_dispersion_real
_atom_type_scat_dispersion_imag
_atom_type_scat_source
C C 0.0033 0.0016 'International Tables Vol C Tables 4.2.6.8 and 6.1.1.4'
H H 0.0000 0.0000 'International Tables Vol C Tables 4.2.6.8 and 6.1.1.4'
Mo Mo -1.6832 0.6857 'International Tables Vol C Tables 4.2.6.8 and 6.1.1.4'
S S 0.1246 0.1234 'International Tables Vol C Tables 4.2.6.8 and 6.1.1.4'
B B 0.0013 0.0007 'International Tables Vol C Tables 4.2.6.8 and 6.1.1.4'

loop_
_geom_angle_atom_site_label_1
_geom_angle_atom_site_label_2
_geom_angle_atom_site_label_3
_geom_angle
C12 Mo1 C11 35.88(19)
C12 Mo1 C13 35.7(2)
C11 Mo1 C13 59.0(2)
C12 Mo1 C15 59.0(2)
C11 Mo1 C15 35.6(2)
C13 Mo1 C15 57.8(2)
C12 Mo1 C14 58.9(2)
C11 Mo1 C14 58.9(2)
C13 Mo1 C14 34.5(2)
C15 Mo1 C14 34.7(2)
C12 Mo1 S2 132.67(16)
C11 Mo1 S2 97.64(15)
C13 Mo1 S2 145.57(17)
C15 Mo1 S2 88.29(15)
C14 Mo1 S2 113.1(2)
C12 Mo1 S2A 108.9(2)
C11 Mo1 S2A 89.23(15)
C13 Mo1 S2A 144.4(2)
C15 Mo1 S2A 106.4(3)
C14 Mo1 S2A 141.1(3)
S2 Mo1 S2A 44.8(3)
C12 Mo1 S1A 97.74(16)
C11 Mo1 S1A 121.9(3)
C13 Mo1 S1A 107.3(2)
C15 Mo1 S1A 156.1(2)
C14 Mo1 S1A 139.8(3)
S2 Mo1 S1A 106.70(17)
S2A Mo1 S1A 74.4(3)
C12 Mo1 S3A 147.61(17)
C11 Mo1 S3A 114.9(2)
C13 Mo1 S3A 129.9(3)
C15 Mo1 S3A 88.74(16)
C14 Mo1 S3A 96.8(2)
S2 Mo1 S3A 33.2(3)
S2A Mo1 S3A 75.7(3)
S1A Mo1 S3A 114.05(5)
C12 Mo1 S3 143.27(16)
C11 Mo1 S3 144.06(15)
C13 Mo1 S3 107.56(18)
C15 Mo1 S3 108.47(17)
C14 Mo1 S3 90.75(15)
S2 Mo1 S3 75.64(4)
S2A Mo1 S3 107.81(16)
S1A Mo1 S3 93.4(2)
S3A Mo1 S3 44.9(3)
C12 Mo1 S1 97.98(15)
C11 Mo1 S1 97.01(14)
C13 Mo1 S1 129.3(2)
C15 Mo1 S1 127.25(19)
C14 Mo1 S1 154.95(15)
S2 Mo1 S1 74.29(4)
S2A Mo1 S1 31.8(3)
S1A Mo1 S1 44.9(3)
S3A Mo1 S1 100.2(2)
S3 Mo1 S1 114.27(4)
C12 Mo1 Mo2 152.59(14)
C11 Mo1 Mo2 146.14(14)
C13 Mo1 Mo2 153.72(14)
C15 Mo1 Mo2 143.80(14)
C14 Mo1 Mo2 147.41(15)
S2 Mo1 Mo2 56.85(3)
S2A Mo1 Mo2 57.14(3)
S1A Mo1 Mo2 57.14(3)
S3A Mo1 Mo2 57.14(3)
S3 Mo1 Mo2 57.30(3)
S1 Mo1 Mo2 57.21(3)
C12 Mo1 H2 83.5(14)
C11 Mo1 H2 118.3(14)
C13 Mo1 H2 78.4(14)
C15 Mo1 H2 136.0(14)
C14 Mo1 H2 107.6(14)
S2 Mo1 H2 135.7(14)
S2A Mo1 H2 107.1(14)
S1A Mo1 H2 33.0(14)
S3A Mo1 H2 126.8(14)
S3 Mo1 H2 87.3(14)
S1 Mo1 H2 76.4(14)
Mo2 Mo1 H2 79.5(14)
C22 Mo2 C21 35.72(18)
C22 Mo2 C25 58.83(19)
C21 Mo2 C25 35.40(19)
C22 Mo2 C23 35.7(2)
C21 Mo2 C23 59.09(19)
C25 Mo2 C23 58.10(19)
C22 Mo2 C24 58.7(2)
C21 Mo2 C24 58.61(19)
C25 Mo2 C24 34.69(19)
C23 Mo2 C24 34.7(2)
C22 Mo2 S2 96.39(14)
C21 Mo2 S2 131.05(14)
C25 Mo2 S2 145.75(14)
C23 Mo2 S2 87.84(14)
C24 Mo2 S2 113.70(19)
C22 Mo2 S1A 156.36(17)
C21 Mo2 S1A 122.0(2)
C25 Mo2 S1A 98.14(14)
C23 Mo2 S1A 138.7(3)
C24 Mo2 S1A 106.3(2)
S2 Mo2 S1A 106.81(17)
C22 Mo2 S3A 87.89(14)
C21 Mo2 S3A 112.6(2)
C25 Mo2 S3A 146.08(17)
C23 Mo2 S3A 99.4(2)
C24 Mo2 S3A 133.5(3)
S2 Mo2 S3A 33.2(3)
S1A Mo2 S3A 114.05(5)
C22 Mo2 S2A 121.9(3)
C21 Mo2 S2A 150.55(15)
C25 Mo2 S2A 125.6(2)
C23 Mo2 S2A 92.15(19)
C24 Mo2 S2A 94.58(17)
S2 Mo2 S2A 44.8(3)
S1A Mo2 S2A 74.4(3)
S3A Mo2 S2A 75.7(3)
C22 Mo2 S1 143.38(16)
C21 Mo2 S1 145.74(15)
C25 Mo2 S1 110.34(16)
C23 Mo2 S1 107.73(18)
C24 Mo2 S1 92.07(14)
S2 Mo2 S1 74.40(4)
S1A Mo2 S1 45.0(3)
S3A Mo2 S1 100.3(2)
S2A Mo2 S1 31.8(3)
C22 Mo2 S3 96.78(15)
C21 Mo2 S3 96.23(15)
C25 Mo2 S3 126.59(17)
C23 Mo2 S3 127.9(2)
C24 Mo2 S3 153.66(14)
S2 Mo2 S3 75.64(4)
S1A Mo2 S3 93.4(2)
S3A Mo2 S3 44.9(3)
S2A Mo2 S3 107.71(16)
S1 Mo2 S3 114.26(4)
C22 Mo2 Mo1 144.86(14)
C21 Mo2 Mo1 151.66(14)
C25 Mo2 Mo1 154.77(13)
C23 Mo2 Mo1 143.54(13)
C24 Mo2 Mo1 148.96(14)
S2 Mo2 Mo1 56.97(3)
S1A Mo2 Mo1 57.14(3)
S3A Mo2 Mo1 57.14(3)
S2A Mo2 Mo1 57.14(3)
S1 Mo2 Mo1 57.32(3)
S3 Mo2 Mo1 57.18(3)
C22 Mo2 H3 124.9(14)
C21 Mo2 H3 89.3(14)
C25 Mo2 H3 76.9(14)
C23 Mo2 H3 134.4(14)
C24 Mo2 H3 102.0(14)
S2 Mo2 H3 135.8(14)
S1A Mo2 H3 35.3(14)
S3A Mo2 H3 124.2(15)
S2A Mo2 H3 109.7(14)
S1 Mo2 H3 79.4(14)
S3 Mo2 H3 83.8(14)
Mo1 Mo2 H3 79.0(14)
C1 S1 Mo2 114.69(18)
C1 S1 Mo1 115.68(19)
Mo2 S1 Mo1 65.48(3)
C2 S2 Mo2 115.43(19)
C2 S2 Mo1 115.58(18)
Mo2 S2 Mo1 66.18(3)
C3 S3 Mo1 113.17(18)
C3 S3 Mo2 115.0(2)
Mo1 S3 Mo2 65.52(3)
S1 C1 H1A 109.5
S1 C1 H1B 109.5
H1A C1 H1B 109.5
S1 C1 H1C 109.5
H1A C1 H1C 109.5
H1B C1 H1C 109.5
S2 C2 H2A 109.5
S2 C2 H2B 109.5
H2A C2 H2B 109.5
S2 C2 H2C 109.5
H2A C2 H2C 109.5
H2B C2 H2C 109.5
S3 C3 H3A 109.5
S3 C3 H3B 109.5
H3A C3 H3B 109.5
S3 C3 H3C 109.5
H3A C3 H3C 109.5
H3B C3 H3C 109.5
Mo1 B1 H1 105(3)
Mo1 B1 H2 37(2)
H1 B1 H2 118(4)
Mo1 B1 H3 89(2)
H1 B1 H3 115(4)
H2 B1 H3 110(3)
Mo1 B1 H4 130(2)
H1 B1 H4 116(3)
H2 B1 H4 96(3)
H3 B1 H4 98(3)
Mo2 S1A Mo1 65.71(3)
Mo2 S1A H2 98(2)
Mo1 S1A H2 49.2(19)
Mo2 S1A H3 48.3(18)
Mo1 S1A H3 94.5(19)
H2 S1A H3 90(3)
Mo2 S1A H4 115.2(17)
Mo1 S1A H4 114.7(17)
H2 S1A H4 68(2)
H3 S1A H4 68(2)
Mo1 S2A Mo2 65.71(3)
Mo2 S3A Mo1 65.71(3)
C12 C11 C15 107.6(5)
C12 C11 Mo1 72.0(3)
C15 C11 Mo1 74.4(3)
C12 C11 H11 126.2
C15 C11 H11 126.2
Mo1 C11 H11 119.3
C11 C12 C13 107.2(5)
C11 C12 Mo1 72.1(3)
C13 C12 Mo1 73.7(3)
C11 C12 H12 126.4
C13 C12 H12 126.4
Mo1 C12 H12 119.7
C14 C13 C12 109.2(5)
C14 C13 Mo1 74.5(3)
C12 C13 Mo1 70.6(3)
C14 C13 H13 125.4
C12 C13 H13 125.4
Mo1 C13 H13 121.2
C13 C14 C15 107.3(5)
C13 C14 Mo1 71.0(3)
C15 C14 Mo1 71.6(3)
C13 C14 H14 126.3
C15 C14 H14 126.3
Mo1 C14 H14 122.8
C14 C15 C11 108.6(5)
C14 C15 Mo1 73.7(3)
C11 C15 Mo1 70.0(3)
C14 C15 H15 125.7
C11 C15 H15 125.7
Mo1 C15 H15 122.2
C22 C21 C25 107.8(5)
C22 C21 Mo2 72.0(3)
C25 C21 Mo2 74.2(3)
C22 C21 H21 126.1
C25 C21 H21 126.1
Mo2 C21 H21 119.6
C21 C22 C23 107.9(5)
C21 C22 Mo2 72.3(3)
C23 C22 Mo2 74.2(3)
C21 C22 H22 126.0
C23 C22 H22 126.0
Mo2 C22 H22 119.4
C24 C23 C22 107.9(5)
C24 C23 Mo2 73.9(3)
C22 C23 Mo2 70.1(3)
C24 C23 H23 126.1
C22 C23 H23 126.1
Mo2 C23 H23 121.6
C25 C24 C23 107.9(5)
C25 C24 Mo2 71.4(3)
C23 C24 Mo2 71.4(3)
C25 C24 H24 126.0
C23 C24 H24 126.0
Mo2 C24 H24 122.8
C24 C25 C21 108.5(5)
C24 C25 Mo2 73.9(3)
C21 C25 Mo2 70.4(3)
C24 C25 H25 125.8
C21 C25 H25 125.8
Mo2 C25 H25 121.6

loop_
_geom_bond_atom_site_label_1
_geom_bond_atom_site_label_2
_geom_bond_distance
Mo1 C12 2.249(4)
Mo1 C11 2.251(4)
Mo1 C13 2.289(5)
Mo1 C15 2.307(5)
Mo1 C14 2.334(5)
Mo1 S2 2.4313(12)
Mo1 S2A 2.4450(11)
Mo1 S1A 2.4450(10)
Mo1 S3A 2.4451(10)
Mo1 S3 2.4499(12)
Mo1 S1 2.4544(12)
Mo1 Mo2 2.6530(5)
Mo1 H2 1.87(5)
Mo2 C22 2.244(4)
Mo2 C21 2.248(4)
Mo2 C25 2.296(4)
Mo2 C23 2.296(4)
Mo2 C24 2.328(5)
Mo2 S2 2.4280(12)
Mo2 S1A 2.4450(10)
Mo2 S3A 2.4450(10)
Mo2 S2A 2.4450(11)
Mo2 S1 2.4513(11)
Mo2 S3 2.4531(12)
Mo2 H3 1.84(5)
S1 C1 1.817(5)
S2 C2 1.815(5)
S3 C3 1.821(5)
C1 H1A 0.9600
C1 H1B 0.9600
C1 H1C 0.9600
C2 H2A 0.9600
C2 H2B 0.9600
C2 H2C 0.9600
C3 H3A 0.9600
C3 H3B 0.9600
C3 H3C 0.9600
B1 H1 1.08(5)
B1 H2 1.19(5)
B1 H3 1.20(5)
B1 H4 1.11(5)
S1A H2 1.34(5)
S1A H3 1.42(5)
S1A H4 1.67(5)
B1A H1 1.17(8)
C11 C12 1.386(7)
C11 C15 1.394(8)
C11 H11 0.9300
C12 C13 1.393(8)
C12 H12 0.9300
C13 C14 1.372(8)
C13 H13 0.9300
C14 C15 1.384(8)
C14 H14 0.9300
C15 H15 0.9300
C21 C22 1.378(7)
C21 C25 1.382(7)
C21 H21 0.9300
C22 C23 1.393(8)
C22 H22 0.9300
C23 C24 1.379(8)
C23 H23 0.9300
C24 C25 1.379(8)
C24 H24 0.9300
C25 H25 0.9300

loop_
_geom_torsion_atom_site_label_1
_geom_torsion_atom_site_label_2
_geom_torsion_atom_site_label_3
_geom_torsion_atom_site_label_4
_geom_torsion
C12 Mo1 Mo2 C22 166.0(4)
C11 Mo1 Mo2 C22 92.6(4)
C13 Mo1 Mo2 C22 -108.4(5)
C15 Mo1 Mo2 C22 28.4(4)
C14 Mo1 Mo2 C22 -35.1(5)
S2 Mo1 Mo2 C22 46.1(3)
S2A Mo1 Mo2 C22 100.2(5)
S1A Mo1 Mo2 C22 -167.7(5)
S3A Mo1 Mo2 C22 6.3(5)
S3 Mo1 Mo2 C22 -47.8(3)
S1 Mo1 Mo2 C22 138.2(3)
C12 Mo1 Mo2 C21 -123.7(5)
C11 Mo1 Mo2 C21 162.9(4)
C13 Mo1 Mo2 C21 -38.1(5)
C15 Mo1 Mo2 C21 98.7(4)
C14 Mo1 Mo2 C21 35.2(5)
S2 Mo1 Mo2 C21 116.4(3)
S2A Mo1 Mo2 C21 170.5(5)
S1A Mo1 Mo2 C21 -97.4(5)
S3A Mo1 Mo2 C21 76.6(5)
S3 Mo1 Mo2 C21 22.5(3)
S1 Mo1 Mo2 C21 -151.5(3)
C12 Mo1 Mo2 C25 -39.0(5)
C11 Mo1 Mo2 C25 -112.5(5)
C13 Mo1 Mo2 C25 46.6(6)
C15 Mo1 Mo2 C25 -176.7(5)
C14 Mo1 Mo2 C25 119.9(5)
S2 Mo1 Mo2 C25 -159.0(4)
S2A Mo1 Mo2 C25 -104.9(6)
S1A Mo1 Mo2 C25 -12.8(6)
S3A Mo1 Mo2 C25 161.2(5)
S3 Mo1 Mo2 C25 107.2(4)
S1 Mo1 Mo2 C25 -66.9(4)
C12 Mo1 Mo2 C23 102.8(5)
C11 Mo1 Mo2 C23 29.4(4)
C13 Mo1 Mo2 C23 -171.6(6)
C15 Mo1 Mo2 C23 -34.8(5)
C14 Mo1 Mo2 C23 -98.3(5)
S2 Mo1 Mo2 C23 -17.1(3)
S2A Mo1 Mo2 C23 37.0(5)
S1A Mo1 Mo2 C23 129.0(5)
S3A Mo1 Mo2 C23 -56.9(5)
S3 Mo1 Mo2 C23 -111.0(3)
S1 Mo1 Mo2 C23 75.0(3)
C12 Mo1 Mo2 C24 38.6(5)
C11 Mo1 Mo2 C24 -34.9(5)
C13 Mo1 Mo2 C24 124.2(6)
C15 Mo1 Mo2 C24 -99.1(5)
C14 Mo1 Mo2 C24 -162.5(5)
S2 Mo1 Mo2 C24 -81.3(4)
S2A Mo1 Mo2 C24 -27.3(6)
S1A Mo1 Mo2 C24 64.8(5)
S3A Mo1 Mo2 C24 -121.1(5)
S3 Mo1 Mo2 C24 -175.2(4)
S1 Mo1 Mo2 C24 10.7(4)
C12 Mo1 Mo2 S2 119.9(4)
C11 Mo1 Mo2 S2 46.5(3)
C13 Mo1 Mo2 S2 -154.5(5)
C15 Mo1 Mo2 S2 -17.7(3)
C14 Mo1 Mo2 S2 -81.2(4)
S2A Mo1 Mo2 S2 54.1(4)
S1A Mo1 Mo2 S2 146.2(4)
S3A Mo1 Mo2 S2 -39.8(4)
S3 Mo1 Mo2 S2 -93.86(5)
S1 Mo1 Mo2 S2 92.06(5)
C12 Mo1 Mo2 S1A -26.2(5)
C11 Mo1 Mo2 S1A -99.7(5)
C13 Mo1 Mo2 S1A 59.4(6)
C15 Mo1 Mo2 S1A -163.9(5)
C14 Mo1 Mo2 S1A 132.7(5)
S2 Mo1 Mo2 S1A -146.2(4)
S2A Mo1 Mo2 S1A -92.1(4)
S3A Mo1 Mo2 S1A 174.0(4)
S3 Mo1 Mo2 S1A 120.0(4)
S1 Mo1 Mo2 S1A -54.1(4)
C12 Mo1 Mo2 S3A 159.7(5)
C11 Mo1 Mo2 S3A 86.3(5)
C13 Mo1 Mo2 S3A -114.7(6)
C15 Mo1 Mo2 S3A 22.1(5)
C14 Mo1 Mo2 S3A -41.4(5)
S2 Mo1 Mo2 S3A 39.8(4)
S2A Mo1 Mo2 S3A 93.9(4)
S1A Mo1 Mo2 S3A -174.0(4)
S3 Mo1 Mo2 S3A -54.1(4)
S1 Mo1 Mo2 S3A 131.9(4)
C12 Mo1 Mo2 S2A 65.9(5)
C11 Mo1 Mo2 S2A -7.6(5)
C13 Mo1 Mo2 S2A 151.5(6)
C15 Mo1 Mo2 S2A -71.8(5)
C14 Mo1 Mo2 S2A -135.2(6)
S2 Mo1 Mo2 S2A -54.1(4)
S1A Mo1 Mo2 S2A 92.1(4)
S3A Mo1 Mo2 S2A -93.9(4)
S3 Mo1 Mo2 S2A -147.9(4)
S1 Mo1 Mo2 S2A 38.0(4)
C12 Mo1 Mo2 S1 27.9(4)
C11 Mo1 Mo2 S1 -45.6(3)
C13 Mo1 Mo2 S1 113.4(5)
C15 Mo1 Mo2 S1 -109.8(3)
C14 Mo1 Mo2 S1 -173.2(4)
S2 Mo1 Mo2 S1 -92.06(5)
S2A Mo1 Mo2 S1 -38.0(4)
S1A Mo1 Mo2 S1 54.1(4)
S3A Mo1 Mo2 S1 -131.9(4)
S3 Mo1 Mo2 S1 174.07(5)
C12 Mo1 Mo2 S3 -146.2(4)
C11 Mo1 Mo2 S3 140.4(3)
C13 Mo1 Mo2 S3 -60.6(5)
C15 Mo1 Mo2 S3 76.1(3)
C14 Mo1 Mo2 S3 12.7(4)
S2 Mo1 Mo2 S3 93.86(5)
S2A Mo1 Mo2 S3 147.9(4)
S1A Mo1 Mo2 S3 -120.0(4)
S3A Mo1 Mo2 S3 54.1(4)
S1 Mo1 Mo2 S3 -174.07(5)
C22 Mo2 S1 C1 111.7(3)
C21 Mo2 S1 C1 48.0(3)
C25 Mo2 S1 C1 47.0(2)
C23 Mo2 S1 C1 108.7(3)
C24 Mo2 S1 C1 77.2(3)
S2 Mo2 S1 C1 -168.8(2)
S1A Mo2 S1 C1 -34.0(2)
S3A Mo2 S1 C1 -147.8(3)
S2A Mo2 S1 C1 172.5(2)
S3 Mo2 S1 C1 -102.9(2)
Mo1 Mo2 S1 C1 -108.3(2)
C22 Mo2 S1 Mo1 -140.0(2)
C21 Mo2 S1 Mo1 156.3(2)
C25 Mo2 S1 Mo1 155.28(15)
C23 Mo2 S1 Mo1 -142.95(17)
C24 Mo2 S1 Mo1 -174.49(19)
S2 Mo2 S1 Mo1 -60.44(3)
S1A Mo2 S1 Mo1 74.35(13)
S3A Mo2 S1 Mo1 -39.5(2)
S2A Mo2 S1 Mo1 -79.14(13)
S3 Mo2 S1 Mo1 5.46(4)
C12 Mo1 S1 C1 -60.6(2)
C11 Mo1 S1 C1 -96.8(2)
C13 Mo1 S1 C1 -41.5(3)
C15 Mo1 S1 C1 -117.4(3)
C14 Mo1 S1 C1 -81.8(5)
S2 Mo1 S1 C1 167.22(19)
S2A Mo1 S1 C1 -173.8(2)
S1A Mo1 S1 C1 32.4(2)
S3A Mo1 S1 C1 146.3(3)
S3 Mo1 S1 C1 101.39(19)
Mo2 Mo1 S1 C1 106.86(19)
C12 Mo1 S1 Mo2 -167.45(16)
C11 Mo1 S1 Mo2 156.37(15)
C13 Mo1 S1 Mo2 -148.33(18)
C15 Mo1 S1 Mo2 135.72(18)
C14 Mo1 S1 Mo2 171.4(5)
S2 Mo1 S1 Mo2 60.36(3)
S2A Mo1 S1 Mo2 79.32(13)
S1A Mo1 S1 Mo2 -74.46(13)
S3A Mo1 S1 Mo2 39.5(2)
S3 Mo1 S1 Mo2 -5.47(5)
C22 Mo2 S2 C2 96.4(2)
C21 Mo2 S2 C2 106.1(3)
C25 Mo2 S2 C2 56.0(3)
C23 Mo2 S2 C2 61.7(3)
C24 Mo2 S2 C2 37.9(3)
S1A Mo2 S2 C2 -79.0(4)
S3A Mo2 S2 C2 172.6(2)
S2A Mo2 S2 C2 -33.5(2)
S1 Mo2 S2 C2 -47.4(2)
S3 Mo2 S2 C2 -168.2(2)
Mo1 Mo2 S2 C2 -108.2(2)
C22 Mo2 S2 Mo1 -155.33(16)
C21 Mo2 S2 Mo1 -145.68(19)
C25 Mo2 S2 Mo1 164.2(3)
C23 Mo2 S2 Mo1 169.93(19)
C24 Mo2 S2 Mo1 146.17(16)
S1A Mo2 S2 Mo1 29.3(3)
S3A Mo2 S2 Mo1 -79.15(13)
S2A Mo2 S2 Mo1 74.69(14)
S1 Mo2 S2 Mo1 60.84(3)
S3 Mo2 S2 Mo1 -59.94(4)
C12 Mo1 S2 C2 -39.1(3)
C11 Mo1 S2 C2 -47.9(2)
C13 Mo1 S2 C2 -91.7(4)
C15 Mo1 S2 C2 -82.4(3)
C14 Mo1 S2 C2 -107.3(3)
S2A Mo1 S2 C2 33.2(2)
S1A Mo1 S2 C2 78.8(4)
S3A Mo1 S2 C2 -172.7(3)
S3 Mo1 S2 C2 168.1(2)
S1 Mo1 S2 C2 47.2(2)
Mo2 Mo1 S2 C2 108.0(2)
C12 Mo1 S2 Mo2 -147.1(2)
C11 Mo1 S2 Mo2 -155.94(15)
C13 Mo1 S2 Mo2 160.3(3)
C15 Mo1 S2 Mo2 169.63(18)
C14 Mo1 S2 Mo2 144.66(16)
S2A Mo1 S2 Mo2 -74.81(14)
S1A Mo1 S2 Mo2 -29.2(3)
S3A Mo1 S2 Mo2 79.32(13)
S3 Mo1 S2 Mo2 60.07(3)
S1 Mo1 S2 Mo2 -60.77(3)
C12 Mo1 S3 C3 -97.2(3)
C11 Mo1 S3 C3 -34.6(3)
C13 Mo1 S3 C3 -95.7(3)
C15 Mo1 S3 C3 -34.7(3)
C14 Mo1 S3 C3 -65.1(3)
S2 Mo1 S3 C3 48.6(2)
S2A Mo1 S3 C3 80.2(4)
S1A Mo1 S3 C3 154.9(3)
S3A Mo1 S3 C3 33.8(2)
S1 Mo1 S3 C3 113.6(2)
Mo2 Mo1 S3 C3 108.1(2)
C12 Mo1 S3 Mo2 154.6(2)
C11 Mo1 S3 Mo2 -142.7(2)
C13 Mo1 S3 Mo2 156.13(17)
C15 Mo1 S3 Mo2 -142.80(17)
C14 Mo1 S3 Mo2 -173.2(2)
S2 Mo1 S3 Mo2 -59.57(4)
S2A Mo1 S3 Mo2 -27.9(3)
S1A Mo1 S3 Mo2 46.8(2)
S3A Mo1 S3 Mo2 -74.38(13)
S1 Mo1 S3 Mo2 5.46(5)
C22 Mo2 S3 C3 49.3(2)
C21 Mo2 S3 C3 85.2(2)
C25 Mo2 S3 C3 105.1(3)
C23 Mo2 S3 C3 30.0(3)
C24 Mo2 S3 C3 69.1(5)
S2 Mo2 S3 C3 -45.63(19)
S1A Mo2 S3 C3 -152.1(3)
S3A Mo2 S3 C3 -30.8(2)
S2A Mo2 S3 C3 -77.4(4)
S1 Mo2 S3 C3 -110.8(2)
Mo1 Mo2 S3 C3 -105.3(2)
C22 Mo2 S3 Mo1 154.59(15)
C21 Mo2 S3 Mo1 -169.45(14)
C25 Mo2 S3 Mo1 -149.53(16)
C23 Mo2 S3 Mo1 135.30(16)
C24 Mo2 S3 Mo1 174.4(4)
S2 Mo2 S3 Mo1 59.70(3)
S1A Mo2 S3 Mo1 -46.8(2)
S3A Mo2 S3 Mo1 74.49(13)
S2A Mo2 S3 Mo1 27.9(3)
S1 Mo2 S3 Mo1 -5.47(5)
C22 Mo2 S1A Mo1 162.3(6)
C21 Mo2 S1A Mo1 146.31(17)
C25 Mo2 S1A Mo1 174.5(2)
C23 Mo2 S1A Mo1 -135.7(2)
C24 Mo2 S1A Mo1 -150.9(2)
S2 Mo2 S1A Mo1 -29.2(3)
S3A Mo2 S1A Mo1 5.5(4)
S2A Mo2 S1A Mo1 -60.63(17)
S1 Mo2 S1A Mo1 -74.76(13)
S3 Mo2 S1A Mo1 46.8(2)
C12 Mo1 S1A Mo2 168.2(2)
C11 Mo1 S1A Mo2 139.67(18)
C13 Mo1 S1A Mo2 -156.5(2)
C15 Mo1 S1A Mo2 156.1(6)
C14 Mo1 S1A Mo2 -142.2(2)
S2 Mo1 S1A Mo2 29.1(3)
S2A Mo1 S1A Mo2 60.64(17)
S3A Mo1 S1A Mo2 -5.5(4)
S3 Mo1 S1A Mo2 -46.9(2)
S1 Mo1 S1A Mo2 74.61(13)
C12 Mo1 S2A Mo2 -153.64(19)
C11 Mo1 S2A Mo2 175.8(3)
C13 Mo1 S2A Mo2 -158.7(4)
C15 Mo1 S2A Mo2 144.2(2)
C14 Mo1 S2A Mo2 142.8(3)
S2 Mo1 S2A Mo2 74.13(13)
S1A Mo1 S2A Mo2 -60.63(17)
S3A Mo1 S2A Mo2 59.87(17)
S3 Mo1 S2A Mo2 28.0(3)
S1 Mo1 S2A Mo2 -79.53(14)
C22 Mo2 S2A Mo1 -138.12(18)
C21 Mo2 S2A Mo1 -170.8(5)
C25 Mo2 S2A Mo1 149.54(16)
C23 Mo2 S2A Mo1 -159.1(3)
C24 Mo2 S2A Mo1 166.3(3)
S2 Mo2 S2A Mo1 -74.29(13)
S1A Mo2 S2A Mo1 60.63(17)
S3A Mo2 S2A Mo1 -59.87(17)
S1 Mo2 S2A Mo1 79.74(14)
S3 Mo2 S2A Mo1 -27.9(3)
C22 Mo2 S3A Mo1 -176.4(3)
C21 Mo2 S3A Mo1 -149.98(17)
C25 Mo2 S3A Mo1 -165.8(4)
C23 Mo2 S3A Mo1 149.7(2)
C24 Mo2 S3A Mo1 142.5(2)
S2 Mo2 S3A Mo1 78.57(13)
S1A Mo2 S3A Mo1 -5.5(4)
S2A Mo2 S3A Mo1 59.86(17)
S1 Mo2 S3A Mo1 39.6(2)
S3 Mo2 S3A Mo1 -74.58(13)
C12 Mo1 S3A Mo2 -162.7(4)
C11 Mo1 S3A Mo2 -142.21(18)
C13 Mo1 S3A Mo2 148.36(18)
C15 Mo1 S3A Mo2 -167.2(3)
C14 Mo1 S3A Mo2 159.0(2)
S2 Mo1 S3A Mo2 -78.36(13)
S2A Mo1 S3A Mo2 -59.87(17)
S1A Mo1 S3A Mo2 5.5(4)
S3 Mo1 S3A Mo2 74.74(13)
S1 Mo1 S3A Mo2 -39.5(2)
C13 Mo1 C11 C12 -38.2(3)
C15 Mo1 C11 C12 -114.9(5)
C14 Mo1 C11 C12 -78.7(4)
S2 Mo1 C11 C12 168.9(3)
S2A Mo1 C11 C12 124.8(5)
S1A Mo1 C11 C12 53.8(5)
S3A Mo1 C11 C12 -161.3(4)
S3 Mo1 C11 C12 -115.0(4)
S1 Mo1 C11 C12 93.9(3)
Mo2 Mo1 C11 C12 131.2(3)
C12 Mo1 C11 C15 114.9(5)
C13 Mo1 C11 C15 76.7(4)
C14 Mo1 C11 C15 36.2(3)
S2 Mo1 C11 C15 -76.2(4)
S2A Mo1 C11 C15 -120.3(5)
S1A Mo1 C11 C15 168.7(4)
S3A Mo1 C11 C15 -46.5(5)
S3 Mo1 C11 C15 -0.1(5)
S1 Mo1 C11 C15 -151.2(3)
Mo2 Mo1 C11 C15 -114.0(3)
C15 C11 C12 C13 -0.6(5)
Mo1 C11 C12 C13 65.9(3)
C15 C11 C12 Mo1 -66.4(3)
C13 Mo1 C12 C11 114.8(5)
C15 Mo1 C12 C11 38.0(3)
C14 Mo1 C12 C11 78.8(4)
S2 Mo1 C12 C11 -15.0(4)
S2A Mo1 C12 C11 -60.2(5)
S1A Mo1 C12 C11 -136.3(5)
S3A Mo1 C12 C11 32.8(8)
S3 Mo1 C12 C11 117.2(3)
S1 Mo1 C12 C11 -90.9(3)
Mo2 Mo1 C12 C11 -114.3(4)
C11 Mo1 C12 C13 -114.8(5)
C15 Mo1 C12 C13 -76.7(4)
C14 Mo1 C12 C13 -36.0(3)
S2 Mo1 C12 C13 -129.8(4)
S2A Mo1 C12 C13 -175.0(5)
S1A Mo1 C12 C13 108.9(5)
S3A Mo1 C12 C13 -82.0(7)
S3 Mo1 C12 C13 2.4(5)
S1 Mo1 C12 C13 154.3(3)
Mo2 Mo1 C12 C13 130.9(3)
C11 C12 C13 C14 0.2(5)
Mo1 C12 C13 C14 65.0(4)
C11 C12 C13 Mo1 -64.8(3)
C12 Mo1 C13 C14 -117.4(5)
C11 Mo1 C13 C14 -79.0(4)
C15 Mo1 C13 C14 -37.0(4)
S2 Mo1 C13 C14 -25.9(6)
S2A Mo1 C13 C14 -109.2(7)
S1A Mo1 C13 C14 163.6(5)
S3A Mo1 C13 C14 18.9(6)
S3 Mo1 C13 C14 64.2(4)
S1 Mo1 C13 C14 -151.1(3)
Mo2 Mo1 C13 C14 114.4(4)
C11 Mo1 C13 C12 38.4(3)
C15 Mo1 C13 C12 80.4(4)
C14 Mo1 C13 C12 117.4(5)
S2 Mo1 C13 C12 91.4(5)
S2A Mo1 C13 C12 8.2(8)
S1A Mo1 C13 C12 -79.0(5)
S3A Mo1 C13 C12 136.2(5)
S3 Mo1 C13 C12 -178.5(3)
S1 Mo1 C13 C12 -33.7(4)
Mo2 Mo1 C13 C12 -128.2(4)
C12 C13 C14 C15 0.2(6)
Mo1 C13 C14 C15 62.7(4)
C12 C13 C14 Mo1 -62.5(3)
C12 Mo1 C14 C13 37.3(3)
C11 Mo1 C14 C13 79.4(4)
C15 Mo1 C14 C13 116.6(5)
S2 Mo1 C14 C13 164.4(3)
S2A Mo1 C14 C13 118.9(6)
S1A Mo1 C14 C13 -24.7(6)
S3A Mo1 C14 C13 -165.5(5)
S3 Mo1 C14 C13 -120.9(4)
S1 Mo1 C14 C13 62.0(7)
Mo2 Mo1 C14 C13 -131.5(3)
C12 Mo1 C14 C15 -79.3(4)
C11 Mo1 C14 C15 -37.1(4)
C13 Mo1 C14 C15 -116.6(5)
S2 Mo1 C14 C15 47.8(4)
S2A Mo1 C14 C15 2.3(7)
S1A Mo1 C14 C15 -141.2(5)
S3A Mo1 C14 C15 77.9(5)
S3 Mo1 C14 C15 122.5(4)
S1 Mo1 C14 C15 -54.6(7)
Mo2 Mo1 C14 C15 111.9(4)
C13 C14 C15 C11 -0.6(6)
Mo1 C14 C15 C11 61.7(3)
C13 C14 C15 Mo1 -62.3(4)
C12 C11 C15 C14 0.7(6)
Mo1 C11 C15 C14 -64.1(4)
C12 C11 C15 Mo1 64.8(3)
C12 Mo1 C15 C14 79.0(4)
C11 Mo1 C15 C14 117.3(5)
C13 Mo1 C15 C14 36.8(4)
S2 Mo1 C15 C14 -137.0(4)
S2A Mo1 C15 C14 -178.5(5)
S1A Mo1 C15 C14 93.0(10)
S3A Mo1 C15 C14 -103.8(5)
S3 Mo1 C15 C14 -62.7(4)
S1 Mo1 C15 C14 154.3(4)
Mo2 Mo1 C15 C14 -122.2(3)
C12 Mo1 C15 C11 -38.3(3)
C13 Mo1 C15 C11 -80.5(4)
C14 Mo1 C15 C11 -117.3(5)
S2 Mo1 C15 C11 105.7(3)
S2A Mo1 C15 C11 64.2(5)
S1A Mo1 C15 C11 -24.4(10)
S3A Mo1 C15 C11 138.9(5)
S3 Mo1 C15 C11 179.9(3)
S1 Mo1 C15 C11 37.0(4)
Mo2 Mo1 C15 C11 120.5(3)
C25 Mo2 C21 C22 115.2(5)
C23 Mo2 C21 C22 38.0(3)
C24 Mo2 C21 C22 78.7(4)
S2 Mo2 C21 C22 -16.6(4)
S1A Mo2 C21 C22 169.1(4)
S3A Mo2 C21 C22 -49.6(5)
S2A Mo2 C21 C22 51.7(8)
S1 Mo2 C21 C22 113.6(4)
S3 Mo2 C21 C22 -93.0(3)
Mo1 Mo2 C21 C22 -111.9(4)
C22 Mo2 C21 C25 -115.2(5)
C23 Mo2 C21 C25 -77.3(4)
C24 Mo2 C21 C25 -36.5(3)
S2 Mo2 C21 C25 -131.8(3)
S1A Mo2 C21 C25 53.9(5)
S3A Mo2 C21 C25 -164.8(4)
S2A Mo2 C21 C25 -63.5(8)
S1 Mo2 C21 C25 -1.6(5)
S3 Mo2 C21 C25 151.8(3)
Mo1 Mo2 C21 C25 132.9(3)
C25 C21 C22 C23 -0.1(5)
Mo2 C21 C22 C23 -66.2(3)
C25 C21 C22 Mo2 66.1(3)
C25 Mo2 C22 C21 -37.8(3)
C23 Mo2 C22 C21 -115.3(5)
C24 Mo2 C22 C21 -78.6(4)
S2 Mo2 C22 C21 167.5(3)
S1A Mo2 C22 C21 -23.5(10)
S3A Mo2 C22 C21 135.3(5)
S2A Mo2 C22 C21 -153.0(4)
S1 Mo2 C22 C21 -120.1(3)
S3 Mo2 C22 C21 91.3(3)
Mo1 Mo2 C22 C21 130.0(3)
C21 Mo2 C22 C23 115.3(5)
C25 Mo2 C22 C23 77.5(4)
C24 Mo2 C22 C23 36.7(3)
S2 Mo2 C22 C23 -77.3(3)
S1A Mo2 C22 C23 91.7(9)
S3A Mo2 C22 C23 -109.4(5)
S2A Mo2 C22 C23 -37.7(5)
S1 Mo2 C22 C23 -4.9(5)
S3 Mo2 C22 C23 -153.5(3)
Mo1 Mo2 C22 C23 -114.7(3)
C21 C22 C23 C24 0.1(5)
Mo2 C22 C23 C24 -64.8(3)
C21 C22 C23 Mo2 64.9(3)
C22 Mo2 C23 C24 116.3(5)
C21 Mo2 C23 C24 78.4(4)
C25 Mo2 C23 C24 36.6(3)
S2 Mo2 C23 C24 -139.6(4)
S1A Mo2 C23 C24 -26.3(6)
S3A Mo2 C23 C24 -170.8(4)
S2A Mo2 C23 C24 -94.9(5)
S1 Mo2 C23 C24 -66.7(4)
S3 Mo2 C23 C24 150.5(3)
Mo1 Mo2 C23 C24 -125.3(3)
C21 Mo2 C23 C22 -38.0(3)
C25 Mo2 C23 C22 -79.7(3)
C24 Mo2 C23 C22 -116.3(5)
S2 Mo2 C23 C22 104.1(3)
S1A Mo2 C23 C22 -142.6(5)
S3A Mo2 C23 C22 72.8(4)
S2A Mo2 C23 C22 148.7(4)
S1 Mo2 C23 C22 176.9(3)
S3 Mo2 C23 C22 34.2(4)
Mo1 Mo2 C23 C22 118.4(3)
C22 C23 C24 C25 -0.1(5)
Mo2 C23 C24 C25 -62.4(3)
C22 C23 C24 Mo2 62.3(3)
C22 Mo2 C24 C25 79.3(4)
C21 Mo2 C24 C25 37.2(3)
C23 Mo2 C24 C25 117.1(5)
S2 Mo2 C24 C25 162.2(3)
S1A Mo2 C24 C25 -80.6(5)
S3A Mo2 C24 C25 129.7(5)
S2A Mo2 C24 C25 -155.7(5)
S1 Mo2 C24 C25 -124.0(4)
S3 Mo2 C24 C25 56.1(7)
Mo1 Mo2 C24 C25 -133.0(3)
C22 Mo2 C24 C23 -37.8(3)
C21 Mo2 C24 C23 -79.9(4)
C25 Mo2 C24 C23 -117.1(5)
S2 Mo2 C24 C23 45.0(4)
S1A Mo2 C24 C23 162.2(4)
S3A Mo2 C24 C23 12.6(6)
S2A Mo2 C24 C23 87.2(5)
S1 Mo2 C24 C23 118.9(3)
S3 Mo2 C24 C23 -61.0(6)
Mo1 Mo2 C24 C23 109.9(4)
C23 C24 C25 C21 0.1(5)
Mo2 C24 C25 C21 -62.3(3)
C23 C24 C25 Mo2 62.4(3)
C22 C21 C25 C24 0.0(5)
Mo2 C21 C25 C24 64.6(3)
C22 C21 C25 Mo2 -64.6(3)
C22 Mo2 C25 C24 -78.8(4)
C21 Mo2 C25 C24 -116.9(5)
C23 Mo2 C25 C24 -36.6(3)
S2 Mo2 C25 C24 -29.9(5)
S1A Mo2 C25 C24 106.9(5)
S3A Mo2 C25 C24 -91.2(7)
S2A Mo2 C25 C24 30.3(6)
S1 Mo2 C25 C24 62.1(4)
S3 Mo2 C25 C24 -152.7(3)
Mo1 Mo2 C25 C24 117.8(4)
C22 Mo2 C25 C21 38.1(3)
C23 Mo2 C25 C21 80.3(4)
C24 Mo2 C25 C21 116.9(5)
S2 Mo2 C25 C21 87.0(4)
S1A Mo2 C25 C21 -136.2(5)
S3A Mo2 C25 C21 25.7(7)
S2A Mo2 C25 C21 147.2(5)
S1 Mo2 C25 C21 179.0(3)
S3 Mo2 C25 C21 -35.8(4)
Mo1 Mo2 C25 C21 -125.3(4)
